data_7120462
loop_
_publ_author_name
'Shi, Min'
'Wei, Yin'
'Yu, Liu-Zhu'

_publ_section_title
;
 Copper-catalyzed trifluoromethylazidation and rearrangement of
 aniline-linked 1,7-enynes: access to CF3-substituted azaspirocyclic
 dihydroquinolin-2-ones and furoindolines
;
_journal_name_full 'Chem. Commun.'
_journal_paper_doi 10.1039/C7CC04748G
_journal_year 2017
_chemical_formula_sum 'C21 H21 F3 N2 O2 S'
_chemical_formula_weight 422.46
_chemical_name_systematic
; 
 ? 
;
_space_group_crystal_system triclinic
_space_group_IT_number 2
_space_group_name_Hall '-P 1'
_space_group_name_H-M_alt 'P -1'
_symmetry_space_group_name_Hall '-P 1'
_symmetry_space_group_name_H-M 'P -1'
_atom_sites_solution_hydrogens geom
_audit_creation_method SHELXL-2013
_audit_update_record
;
2016-08-30 deposited with the CCDC.
2017-07-17 downloaded from the CCDC.
;
_cell_angle_alpha 72.878(8)
_cell_angle_beta 74.118(8)
_cell_angle_gamma 65.951(7)
_cell_formula_units_Z 2
_cell_length_a 10.439(4)
_cell_length_b 10.668(4)
_cell_length_c 11.232(4)
_cell_measurement_reflns_used 937
_cell_measurement_temperature 293(2)
_cell_measurement_theta_max 41.203
_cell_measurement_theta_min 5.101
_cell_volume 1074.6(7)
_computing_cell_refinement 'Bruker SMART'
_computing_data_collection 'Bruker SMART'
_computing_data_reduction 'Bruker SHELXTL'
_computing_molecular_graphics 'Bruker SHELXTL'
_computing_publication_material 'Bruker SHELXTL'
_computing_structure_refinement 'SHELXL-2013 (Sheldrick, 2013)'
_computing_structure_solution 'Bruker SHELXTL'
_diffrn_ambient_temperature 293(2)
_diffrn_measured_fraction_theta_full 0.969
_diffrn_measured_fraction_theta_max 0.993
_diffrn_measurement_device_type 'CCD area detector'
_diffrn_measurement_method 'phi and omega scans'
_diffrn_radiation_type MoK\a
_diffrn_radiation_wavelength 0.71073
_diffrn_reflns_av_R_equivalents 0.0289
_diffrn_reflns_av_unetI/netI 0.0659
_diffrn_reflns_Laue_measured_fraction_full 0.969
_diffrn_reflns_Laue_measured_fraction_max 0.993
_diffrn_reflns_limit_h_max 12
_diffrn_reflns_limit_h_min -12
_diffrn_reflns_limit_k_max 7
_diffrn_reflns_limit_k_min -12
_diffrn_reflns_limit_l_max 12
_diffrn_reflns_limit_l_min -13
_diffrn_reflns_number 5796
_diffrn_reflns_point_group_measured_fraction_full 0.969
_diffrn_reflns_point_group_measured_fraction_max 0.993
_diffrn_reflns_theta_full 25.242
_diffrn_reflns_theta_max 24.994
_diffrn_reflns_theta_min 1.927
_exptl_absorpt_coefficient_mu 0.195
_exptl_absorpt_correction_T_max 0.7456
_exptl_absorpt_correction_T_min 0.6129
_exptl_absorpt_correction_type multi-scan
_exptl_absorpt_process_details sadabs
_exptl_crystal_colour colorless
_exptl_crystal_density_diffrn 1.306
_exptl_crystal_description prismatic
_exptl_crystal_F_000 440
_exptl_crystal_size_max 0.200
_exptl_crystal_size_mid 0.160
_exptl_crystal_size_min 0.110
_refine_diff_density_max 0.320
_refine_diff_density_min -0.292
_refine_diff_density_rms 0.053
_refine_ls_extinction_method none
_refine_ls_goodness_of_fit_ref 0.971
_refine_ls_hydrogen_treatment constr
_refine_ls_matrix_type full
_refine_ls_number_parameters 319
_refine_ls_number_reflns 3764
_refine_ls_number_restraints 70
_refine_ls_restrained_S_all 1.011
_refine_ls_R_factor_all 0.1155
_refine_ls_R_factor_gt 0.0707
_refine_ls_shift/su_max 0.024
_refine_ls_shift/su_mean 0.006
_refine_ls_structure_factor_coef Fsqd
_refine_ls_weighting_details 'w=1/[\s^2^(Fo^2^)+(0.1505P)^2^+0.0442P] where P=(Fo^2^+2Fc^2^)/3'
_refine_ls_weighting_scheme calc
_refine_ls_wR_factor_gt 0.2067
_refine_ls_wR_factor_ref 0.2383
_reflns_Friedel_coverage 0.000
_reflns_number_gt 2212
_reflns_number_total 3764
_reflns_threshold_expression 'I > 2\s(I)'
_cod_data_source_file c7cc04748g2.cif
_cod_data_source_block cd16495
_cod_original_cell_volume 1074.5(7)
_cod_database_code 7120462
_shelx_space_group_comment
; 
The symmetry employed for this shelxl refinement is uniquely defined 
by the following loop, which should always be used as a source of 
symmetry information in preference to the above space-group names. 
They are only intended as comments. 
;
_shelx_estimated_absorpt_t_min 0.962
_shelx_estimated_absorpt_t_max 0.979
_shelxl_version_number 2013-4

loop_
_space_group_symop_operation_xyz
'x, y, z'
'-x, -y, -z'

loop_
_atom_site_label
_atom_site_type_symbol
_atom_site_fract_x
_atom_site_fract_y
_atom_site_fract_z
_atom_site_U_iso_or_equiv
_atom_site_adp_type
_atom_site_occupancy
_atom_site_site_symmetry_order
_atom_site_calc_flag
_atom_site_refinement_flags_posn
_atom_site_refinement_flags_adp
_atom_site_refinement_flags_occupancy
_atom_site_disorder_assembly
_atom_site_disorder_group
S1 S -0.01994(11) 0.21257(11) 1.11594(10) 0.0628(4) Uani 1 1 d . . . . .
N1 N 0.1019(4) 0.2464(3) 1.0009(3) 0.0623(9) Uani 1 1 d . . . . .
N2 N 0.4627(4) 0.1839(3) 0.9840(4) 0.0709(10) Uani 1 1 d . . . . .
O1 O -0.0930(3) 0.1558(3) 1.0677(3) 0.0794(10) Uani 1 1 d . . . . .
O2 O -0.0951(3) 0.3363(3) 1.1654(3) 0.0823(10) Uani 1 1 d . . . . .
F1 F 0.3895(9) 0.1333(8) 0.5742(6) 0.141(2) Uani 0.6 1 d . U P A 1
F2 F 0.5349(6) -0.0608(6) 0.6515(5) 0.1144(17) Uani 0.6 1 d . U P A 1
F3 F 0.3130(6) -0.0074(6) 0.7193(6) 0.1253(19) Uani 0.6 1 d . U P A 1
C12 C 0.4360(18) 0.1019(17) 0.7826(16) 0.063(4) Uani 0.6 1 d D U P A 1
H12A H 0.4687 0.0241 0.8516 0.076 Uiso 0.6 1 calc R U P A 1
H12B H 0.5088 0.1436 0.7469 0.076 Uiso 0.6 1 calc R U P A 1
C13 C 0.4122(13) 0.0467(13) 0.6787(12) 0.105(2) Uani 0.6 1 d D U P A 1
C14 C 0.235(2) 0.3324(17) 0.7233(15) 0.070(5) Uani 0.6 1 d . U P A 1
H14A H 0.1626 0.4105 0.7565 0.105 Uiso 0.6 1 calc R U P A 1
H14B H 0.1952 0.2991 0.6769 0.105 Uiso 0.6 1 calc R U P A 1
H14C H 0.3107 0.3615 0.6680 0.105 Uiso 0.6 1 calc R U P A 1
F1' F 0.0741(14) 0.2742(14) 0.6747(11) 0.175(4) Uani 0.4 1 d . U P A 2
F2' F 0.1239(14) 0.4414(13) 0.5562(10) 0.171(4) Uani 0.4 1 d . U P A 2
F3' F 0.2702(16) 0.2475(16) 0.5529(11) 0.178(3) Uani 0.4 1 d . U P A 2
C12' C 0.211(3) 0.350(2) 0.750(2) 0.053(5) Uani 0.4 1 d D U P A 2
H12C H 0.1229 0.3977 0.8019 0.063 Uiso 0.4 1 calc R U P A 2
H12D H 0.2665 0.4113 0.7205 0.063 Uiso 0.4 1 calc R U P A 2
C13' C 0.176(3) 0.328(3) 0.636(2) 0.161(4) Uani 0.4 1 d D U P A 2
C14' C 0.424(2) 0.106(3) 0.761(3) 0.086(9) Uani 0.4 1 d D U P A 2
H14D H 0.4877 0.1523 0.7069 0.129 Uiso 0.4 1 calc R U P A 2
H14E H 0.3887 0.0731 0.7099 0.129 Uiso 0.4 1 calc R U P A 2
H14F H 0.4738 0.0283 0.8202 0.129 Uiso 0.4 1 calc R U P A 2
C1 C 0.4727(5) 0.5236(5) 0.7856(4) 0.0751(13) Uani 1 1 d . . . . .
H1 H 0.3842 0.5494 0.7640 0.090 Uiso 1 1 calc R U . . .
C2 C 0.5512(6) 0.6097(6) 0.7345(5) 0.1014(19) Uani 1 1 d . . . . .
H2 H 0.5163 0.6931 0.6772 0.122 Uiso 1 1 calc R U . . .
C3 C 0.6797(6) 0.5736(7) 0.7674(5) 0.0975(17) Uani 1 1 d . . . . .
H3 H 0.7331 0.6315 0.7321 0.117 Uiso 1 1 calc R U . . .
C4 C 0.7301(5) 0.4512(6) 0.8530(5) 0.0822(14) Uani 1 1 d . . . . .
H4 H 0.8175 0.4267 0.8763 0.099 Uiso 1 1 calc R U . . .
C5 C 0.6531(4) 0.3658(4) 0.9040(4) 0.0634(11) Uani 1 1 d . . . . .
H5 H 0.6870 0.2839 0.9631 0.076 Uiso 1 1 calc R U . . .
C6 C 0.5249(4) 0.4005(4) 0.8680(4) 0.0520(9) Uani 1 1 d . . . . .
C7 C 0.4485(4) 0.3049(4) 0.9167(4) 0.0566(10) Uani 1 1 d . . . . .
C8 C 0.3266(4) 0.2657(4) 0.9305(4) 0.0528(10) Uani 1 1 d . . . . .
C9 C 0.1911(5) 0.3131(5) 1.0232(4) 0.0698(12) Uani 1 1 d . . . . .
H9A H 0.2086 0.2804 1.1095 0.084 Uiso 1 1 calc R U . . .
H9B H 0.1466 0.4145 1.0059 0.084 Uiso 1 1 calc R U . . .
C10 C 0.1888(4) 0.1452(4) 0.9187(4) 0.0599(10) Uani 1 1 d . . . . .
H10A H 0.1313 0.1356 0.8696 0.072 Uiso 1 1 calc R U . . .
H10B H 0.2368 0.0538 0.9676 0.072 Uiso 1 1 calc R U . . .
C11 C 0.2952(4) 0.2129(4) 0.8339(4) 0.0556(10) Uani 1 1 d D . . . .
C15 C 0.0654(4) 0.0802(4) 1.2341(4) 0.0581(10) Uani 1 1 d . . . . .
C16 C 0.1037(4) -0.0582(4) 1.2309(4) 0.0653(11) Uani 1 1 d . . . . .
H16 H 0.0831 -0.0822 1.1670 0.078 Uiso 1 1 calc R U . . .
C17 C 0.1728(5) -0.1612(5) 1.3231(5) 0.0793(14) Uani 1 1 d . . . . .
H17 H 0.1976 -0.2548 1.3211 0.095 Uiso 1 1 calc R U . . .
C18 C 0.2059(5) -0.1292(6) 1.4180(4) 0.0806(14) Uani 1 1 d . . . . .
C19 C 0.1700(5) 0.0071(7) 1.4195(5) 0.0868(15) Uani 1 1 d . . . . .
H19 H 0.1942 0.0299 1.4820 0.104 Uiso 1 1 calc R U . . .
C20 C 0.0972(5) 0.1144(5) 1.3291(4) 0.0725(12) Uani 1 1 d . . . . .
H20 H 0.0705 0.2078 1.3329 0.087 Uiso 1 1 calc R U . . .
C21 C 0.2833(7) -0.2451(8) 1.5165(6) 0.138(3) Uani 1 1 d . . . . .
H21A H 0.3125 -0.2058 1.5666 0.206 Uiso 1 1 calc R U . . .
H21B H 0.3656 -0.3105 1.4755 0.206 Uiso 1 1 calc R U . . .
H21C H 0.2209 -0.2928 1.5703 0.206 Uiso 1 1 calc R U . . .

loop_
_atom_site_aniso_label
_atom_site_aniso_U_11
_atom_site_aniso_U_22
_atom_site_aniso_U_33
_atom_site_aniso_U_23
_atom_site_aniso_U_13
_atom_site_aniso_U_12
S1 0.0470(6) 0.0594(7) 0.0745(7) 0.0016(5) -0.0161(5) -0.0189(5)
N1 0.062(2) 0.061(2) 0.069(2) -0.0024(17) -0.0144(17) -0.0320(17)
N2 0.082(2) 0.052(2) 0.083(2) 0.0040(19) -0.042(2) -0.0230(19)
O1 0.0596(17) 0.086(2) 0.100(2) 0.0123(17) -0.0374(16) -0.0401(16)
O2 0.0670(19) 0.0595(18) 0.093(2) -0.0081(17) -0.0040(17) -0.0073(16)
F1 0.189(5) 0.160(5) 0.081(3) -0.043(3) -0.040(4) -0.048(4)
F2 0.121(4) 0.110(4) 0.126(4) -0.068(3) 0.028(3) -0.056(3)
F3 0.127(4) 0.148(4) 0.151(4) -0.084(4) 0.007(4) -0.082(4)
C12 0.083(8) 0.065(7) 0.063(6) -0.027(5) -0.007(5) -0.042(6)
C13 0.132(5) 0.123(5) 0.103(4) -0.063(4) -0.004(4) -0.070(4)
C14 0.086(9) 0.061(6) 0.058(8) -0.012(5) -0.021(7) -0.016(6)
F1' 0.201(8) 0.224(8) 0.149(7) 0.012(6) -0.082(6) -0.126(7)
F2' 0.202(8) 0.194(8) 0.131(6) 0.006(6) -0.099(6) -0.070(7)
F3' 0.212(7) 0.201(7) 0.118(5) -0.037(5) -0.050(5) -0.057(6)
C12' 0.059(8) 0.058(8) 0.041(8) -0.005(6) -0.009(6) -0.024(6)
C13' 0.198(7) 0.198(7) 0.124(6) -0.008(6) -0.079(6) -0.091(6)
C14' 0.054(9) 0.074(13) 0.102(16) 0.025(10) -0.026(10) -0.018(8)
C1 0.078(3) 0.072(3) 0.084(3) 0.012(2) -0.037(3) -0.041(3)
C2 0.123(5) 0.098(4) 0.105(4) 0.031(3) -0.061(4) -0.071(4)
C3 0.111(4) 0.122(5) 0.097(4) -0.007(3) -0.022(3) -0.088(4)
C4 0.070(3) 0.105(4) 0.089(3) -0.022(3) -0.023(3) -0.041(3)
C5 0.059(2) 0.063(3) 0.076(3) -0.016(2) -0.022(2) -0.022(2)
C6 0.049(2) 0.054(2) 0.054(2) -0.0079(18) -0.0156(18) -0.0182(18)
C7 0.060(2) 0.051(2) 0.059(2) 0.0004(19) -0.025(2) -0.0193(19)
C8 0.061(2) 0.043(2) 0.060(2) 0.0001(17) -0.021(2) -0.0244(18)
C9 0.081(3) 0.066(3) 0.072(3) -0.011(2) -0.005(2) -0.045(2)
C10 0.067(3) 0.058(2) 0.062(2) -0.008(2) -0.016(2) -0.029(2)
C11 0.058(2) 0.052(2) 0.057(2) -0.0033(18) -0.0163(19) -0.0206(19)
C15 0.046(2) 0.061(2) 0.065(2) -0.009(2) -0.0066(19) -0.0214(19)
C16 0.066(3) 0.065(3) 0.067(3) -0.010(2) -0.017(2) -0.023(2)
C17 0.074(3) 0.064(3) 0.074(3) 0.000(2) -0.012(3) -0.009(2)
C18 0.054(3) 0.104(4) 0.059(3) -0.001(3) -0.007(2) -0.016(3)
C19 0.073(3) 0.129(5) 0.064(3) -0.014(3) -0.018(3) -0.041(3)
C20 0.077(3) 0.081(3) 0.070(3) -0.015(2) -0.014(2) -0.038(3)
C21 0.100(4) 0.178(7) 0.083(4) 0.038(4) -0.034(3) -0.033(5)

loop_
_atom_type_symbol
_atom_type_description
_atom_type_scat_dispersion_real
_atom_type_scat_dispersion_imag
_atom_type_scat_source
C C 0.0033 0.0016 'International Tables Vol C Tables 4.2.6.8 and 6.1.1.4'
H H 0.0000 0.0000 'International Tables Vol C Tables 4.2.6.8 and 6.1.1.4'
N N 0.0061 0.0033 'International Tables Vol C Tables 4.2.6.8 and 6.1.1.4'
O O 0.0106 0.0060 'International Tables Vol C Tables 4.2.6.8 and 6.1.1.4'
F F 0.0171 0.0103 'International Tables Vol C Tables 4.2.6.8 and 6.1.1.4'
S S 0.1246 0.1234 'International Tables Vol C Tables 4.2.6.8 and 6.1.1.4'

loop_
_geom_angle_atom_site_label_1
_geom_angle_atom_site_label_2
_geom_angle_atom_site_label_3
_geom_angle
O2 S1 O1 120.5(2)
O2 S1 N1 106.25(19)
O1 S1 N1 106.64(19)
O2 S1 C15 107.8(2)
O1 S1 C15 107.33(19)
N1 S1 C15 107.82(18)
C10 N1 C9 109.9(3)
C10 N1 S1 120.3(3)
C9 N1 S1 118.3(3)
C7 N2 C8 62.3(3)
C11 C12 C13 110.4(11)
C11 C12 H12A 109.6
C13 C12 H12A 109.6
C11 C12 H12B 109.6
C13 C12 H12B 109.6
H12A C12 H12B 108.1
F1 C13 F3 108.7(10)
F1 C13 F2 106.4(9)
F3 C13 F2 105.7(9)
F1 C13 C12 116.5(11)
F3 C13 C12 112.9(11)
F2 C13 C12 105.9(9)
C11 C14 H14A 109.5
C11 C14 H14B 109.5
H14A C14 H14B 109.5
C11 C14 H14C 109.5
H14A C14 H14C 109.5
H14B C14 H14C 109.5
C13' C12' C11 113.8(16)
C13' C12' H12C 108.8
C11 C12' H12C 108.8
C13' C12' H12D 108.8
C11 C12' H12D 108.8
H12C C12' H12D 107.7
F2' C13' F1' 103.3(19)
F2' C13' F3' 98.7(18)
F1' C13' F3' 102.0(18)
F2' C13' C12' 114.8(19)
F1' C13' C12' 110(2)
F3' C13' C12' 126(2)
C11 C14' H14D 109.5
C11 C14' H14E 109.5
H14D C14' H14E 109.5
C11 C14' H14F 109.5
H14D C14' H14F 109.5
H14E C14' H14F 109.5
C6 C1 C2 119.8(4)
C6 C1 H1 120.1
C2 C1 H1 120.1
C3 C2 C1 120.3(5)
C3 C2 H2 119.9
C1 C2 H2 119.9
C2 C3 C4 119.6(5)
C2 C3 H3 120.2
C4 C3 H3 120.2
C5 C4 C3 120.4(4)
C5 C4 H4 119.8
C3 C4 H4 119.8
C4 C5 C6 119.9(4)
C4 C5 H5 120.0
C6 C5 H5 120.0
C1 C6 C5 119.8(4)
C1 C6 C7 120.7(3)
C5 C6 C7 119.4(3)
N2 C7 C6 140.1(4)
N2 C7 C8 67.3(3)
C6 C7 C8 152.6(3)
C7 C8 N2 50.3(2)
C7 C8 C9 123.4(3)
N2 C8 C9 117.1(3)
C7 C8 C11 126.2(4)
N2 C8 C11 119.5(3)
C9 C8 C11 107.9(3)
N1 C9 C8 102.7(3)
N1 C9 H9A 111.2
C8 C9 H9A 111.2
N1 C9 H9B 111.2
C8 C9 H9B 111.2
H9A C9 H9B 109.1
N1 C10 C11 102.2(3)
N1 C10 H10A 111.3
C11 C10 H10A 111.3
N1 C10 H10B 111.3
C11 C10 H10B 111.3
H10A C10 H10B 109.2
C12 C11 C8 107.8(6)
C12 C11 C10 111.6(8)
C8 C11 C10 100.0(3)
C8 C11 C12' 102.7(9)
C10 C11 C12' 107.7(12)
C12 C11 C14 110.2(10)
C8 C11 C14 112.6(8)
C10 C11 C14 114.1(9)
C8 C11 C14' 117.7(11)
C10 C11 C14' 111.5(12)
C12' C11 C14' 115.6(15)
C16 C15 C20 119.7(4)
C16 C15 S1 120.0(3)
C20 C15 S1 120.3(3)
C15 C16 C17 119.4(4)
C15 C16 H16 120.3
C17 C16 H16 120.3
C18 C17 C16 121.7(5)
C18 C17 H17 119.1
C16 C17 H17 119.1
C19 C18 C17 118.6(5)
C19 C18 C21 121.2(6)
C17 C18 C21 120.1(6)
C18 C19 C20 121.3(5)
C18 C19 H19 119.3
C20 C19 H19 119.4
C15 C20 C19 119.2(5)
C15 C20 H20 120.4
C19 C20 H20 120.4
C18 C21 H21A 109.5
C18 C21 H21B 109.5
H21A C21 H21B 109.5
C18 C21 H21C 109.5
H21A C21 H21C 109.5
H21B C21 H21C 109.5

loop_
_geom_bond_atom_site_label_1
_geom_bond_atom_site_label_2
_geom_bond_distance
S1 O2 1.419(3)
S1 O1 1.427(3)
S1 N1 1.618(4)
S1 C15 1.751(4)
N1 C10 1.474(5)
N1 C9 1.486(5)
N2 C7 1.262(5)
N2 C8 1.513(5)
F1 C13 1.274(14)
F2 C13 1.358(12)
F3 C13 1.298(12)
C12 C11 1.553(14)
C12 C13 1.566(13)
C12 H12A 0.9700
C12 H12B 0.9700
C14 C11 1.550(14)
C14 H14A 0.9600
C14 H14B 0.9600
C14 H14C 0.9600
F1' C13' 1.33(3)
F2' C13' 1.29(2)
F3' C13' 1.36(3)
C12' C13' 1.529(18)
C12' C11 1.546(17)
C12' H12C 0.9700
C12' H12D 0.9700
C14' C11 1.574(17)
C14' H14D 0.9600
C14' H14E 0.9600
C14' H14F 0.9600
C1 C6 1.362(5)
C1 C2 1.375(6)
C1 H1 0.9300
C2 C3 1.360(7)
C2 H2 0.9300
C3 C4 1.372(7)
C3 H3 0.9300
C4 C5 1.357(6)
C4 H4 0.9300
C5 C6 1.377(5)
C5 H5 0.9300
C6 C7 1.439(5)
C7 C8 1.452(5)
C8 C9 1.503(6)
C8 C11 1.519(5)
C9 H9A 0.9700
C9 H9B 0.9700
C10 C11 1.527(5)
C10 H10A 0.9700
C10 H10B 0.9700
C15 C16 1.373(6)
C15 C20 1.380(6)
C16 C17 1.375(6)
C16 H16 0.9300
C17 C18 1.372(7)
C17 H17 0.9300
C18 C19 1.350(7)
C18 C21 1.509(7)
C19 C20 1.395(7)
C19 H19 0.9300
C20 H20 0.9300
C21 H21A 0.9600
C21 H21B 0.9600
C21 H21C 0.9600

loop_
_geom_hbond_atom_site_label_D
_geom_hbond_atom_site_label_H
_geom_hbond_atom_site_label_A
_geom_hbond_distance_DH
_geom_hbond_distance_HA
_geom_hbond_distance_DA
_geom_hbond_angle_DHA
_geom_hbond_site_symmetry_A
C10 H10A F1' 0.97 2.33 3.012(11) 126.8 .
C12 H12A N2 0.97 2.42 3.39(2) 173.4 2_657
C10 H10A F1' 0.97 2.33 3.012(11) 126.8 .
C12 H12A N2 0.97 2.42 3.39(2) 173.4 2_657
C10 H10A F1' 0.97 2.33 3.012(11) 126.8 .
C12' H12C O2 0.97 2.86 3.39(2) 115.4 2_567
C12 H12A N2 0.97 2.42 3.39(2) 173.4 2_657
C12 H12A N2 0.97 2.42 3.39(2) 173.4 2_657
C10 H10A F1' 0.97 2.33 3.012(11) 126.8 .
C12 H12A N2 0.97 2.42 3.39(2) 173.4 2_657
C10 H10A F1' 0.97 2.33 3.012(11) 126.8 .

loop_
_geom_torsion_atom_site_label_1
_geom_torsion_atom_site_label_2
_geom_torsion_atom_site_label_3
_geom_torsion_atom_site_label_4
_geom_torsion
O2 S1 N1 C10 -172.7(3)
O1 S1 N1 C10 -43.0(3)
C15 S1 N1 C10 72.0(3)
O2 S1 N1 C9 47.7(3)
O1 S1 N1 C9 177.4(3)
C15 S1 N1 C9 -67.6(3)
C11 C12 C13 F1 69.3(16)
C11 C12 C13 F3 -57.5(16)
C11 C12 C13 F2 -172.7(11)
C11 C12' C13' F2' -171(2)
C11 C12' C13' F1' 73(3)
C11 C12' C13' F3' -48(3)
C6 C1 C2 C3 -1.1(9)
C1 C2 C3 C4 -0.7(9)
C2 C3 C4 C5 0.6(9)
C3 C4 C5 C6 1.2(7)
C2 C1 C6 C5 2.9(7)
C2 C1 C6 C7 -176.3(5)
C4 C5 C6 C1 -3.0(6)
C4 C5 C6 C7 176.2(4)
C8 N2 C7 C6 -179.3(7)
C1 C6 C7 N2 174.3(6)
C5 C6 C7 N2 -4.9(8)
C1 C6 C7 C8 -4.4(10)
C5 C6 C7 C8 176.5(7)
C6 C7 C8 N2 179.1(9)
N2 C7 C8 C9 99.3(4)
C6 C7 C8 C9 -81.6(9)
N2 C7 C8 C11 -100.7(4)
C6 C7 C8 C11 78.4(9)
C7 N2 C8 C9 -112.3(4)
C7 N2 C8 C11 114.4(4)
C10 N1 C9 C8 10.2(4)
S1 N1 C9 C8 153.6(3)
C7 C8 C9 N1 179.9(3)
N2 C8 C9 N1 -121.5(3)
C11 C8 C9 N1 16.8(4)
C9 N1 C10 C11 -32.6(4)
S1 N1 C10 C11 -175.2(2)
C13 C12 C11 C8 -178.1(10)
C13 C12 C11 C10 73.0(13)
C13 C12 C11 C12' -58.4(19)
C13 C12 C11 C14 -54.8(16)
C13 C12 C11 C14' -18(9)
C7 C8 C11 C12 44.8(9)
N2 C8 C11 C12 -15.5(9)
C9 C8 C11 C12 -152.6(8)
C7 C8 C11 C10 161.6(3)
N2 C8 C11 C10 101.2(4)
C9 C8 C11 C10 -35.9(4)
C7 C8 C11 C12' -87.6(12)
N2 C8 C11 C12' -147.9(12)
C9 C8 C11 C12' 75.0(12)
C7 C8 C11 C14 -77.0(10)
N2 C8 C11 C14 -137.3(9)
C9 C8 C11 C14 85.6(9)
C7 C8 C11 C14' 40.7(14)
N2 C8 C11 C14' -19.6(14)
C9 C8 C11 C14' -156.7(13)
N1 C10 C11 C12 154.1(7)
N1 C10 C11 C8 40.3(3)
N1 C10 C11 C12' -66.6(10)
N1 C10 C11 C14 -80.1(8)
N1 C10 C11 C14' 165.6(11)
C13' C12' C11 C12 53(3)
C13' C12' C11 C8 175.0(19)
C13' C12' C11 C10 -80(2)
C13' C12' C11 C14 39(6)
C13' C12' C11 C14' 45(3)
O2 S1 C15 C16 157.5(3)
O1 S1 C15 C16 26.3(4)
N1 S1 C15 C16 -88.2(4)
O2 S1 C15 C20 -23.9(4)
O1 S1 C15 C20 -155.0(3)
N1 S1 C15 C20 90.4(4)
C20 C15 C16 C17 0.3(6)
S1 C15 C16 C17 178.9(3)
C15 C16 C17 C18 -0.6(7)
C16 C17 C18 C19 -0.4(7)
C16 C17 C18 C21 -179.3(5)
C17 C18 C19 C20 1.7(7)
C21 C18 C19 C20 -179.3(5)
C16 C15 C20 C19 1.0(6)
S1 C15 C20 C19 -177.6(3)
C18 C19 C20 C15 -2.0(7)
